data_7202578
loop_
_publ_author_name
'Daly, Susan M.'
'Grassi, Michele'
'Shenoy, Devanand K.'
'Ugozzoli, Franco'
'Dalcanale, Enrico'

_publ_section_title
;
 Supramolecular surface plasmon resonance (SPR) sensors for
 organophosphorus vapor detection
;
_journal_issue 18
_journal_name_full 'Journal of Materials Chemistry'
_journal_page_first 1809
_journal_paper_doi 10.1039/b615516b
_journal_volume 17
_journal_year 2007
_chemical_formula_sum 'C126 H182 O33 P4'
_chemical_formula_weight 2348.60
_chemical_name_systematic
;
?
;
_space_group_IT_number 2
_symmetry_cell_setting triclinic
_symmetry_space_group_name_Hall '-P 1'
_symmetry_space_group_name_H-M 'P -1'
_atom_sites_solution_hydrogens geom
_atom_sites_solution_primary direct
_atom_sites_solution_secondary difmap
_audit_creation_method SHELXL-97
_cell_angle_alpha 95.057(3)
_cell_angle_beta 90.314(4)
_cell_angle_gamma 81.317(4)
_cell_formula_units_Z 2
_cell_length_a 16.509(3)
_cell_length_b 24.993(5)
_cell_length_c 15.729(4)
_cell_measurement_reflns_used 40
_cell_measurement_temperature 173(2)
_cell_measurement_theta_max 40
_cell_measurement_theta_min 25
_cell_volume 6390(2)
_computing_cell_refinement 'DIPCHIGE software package 2004'
_computing_data_reduction 'DIPCHIGE software package 2004'
_computing_molecular_graphics 'Accelrys DsViewer Pro 2005'
_computing_structure_refinement 'SHELXL-97 (Sheldrick, 1997)'
_computing_structure_solution 'SHELXS-97 (Sheldrick, 1990)'
_diffrn_ambient_temperature 173(2)
_diffrn_detector_area_resol_mean 1Kev
_diffrn_measured_fraction_theta_full 0.857
_diffrn_measured_fraction_theta_max 0.857
_diffrn_measurement_device_type 'Enraf Nonius CAD4'
_diffrn_measurement_method 'scintil counter'
_diffrn_radiation_monochromator graphite
_diffrn_radiation_source 'fine-focus sealed tube'
_diffrn_radiation_type CuK\a
_diffrn_radiation_wavelength 1.54184
_diffrn_reflns_av_R_equivalents 0.0000
_diffrn_reflns_av_sigmaI/netI 0.0370
_diffrn_reflns_limit_h_max 16
_diffrn_reflns_limit_h_min -16
_diffrn_reflns_limit_k_max 24
_diffrn_reflns_limit_k_min -24
_diffrn_reflns_limit_l_max 11
_diffrn_reflns_limit_l_min 0
_diffrn_reflns_number 11281
_diffrn_reflns_theta_full 50.02
_diffrn_reflns_theta_max 50.02
_diffrn_reflns_theta_min 3.01
_exptl_absorpt_coefficient_mu 1.158
_exptl_absorpt_correction_T_max 1.0
_exptl_absorpt_correction_T_min 0.8
_exptl_absorpt_correction_type empirical
_exptl_crystal_colour Colorless
_exptl_crystal_density_diffrn 1.221
_exptl_crystal_density_meas ?
_exptl_crystal_density_method .
_exptl_crystal_description 'Flat prism'
_exptl_crystal_F_000 2524
_exptl_crystal_size_max 0.4
_exptl_crystal_size_mid 0.3
_exptl_crystal_size_min 0.1
_refine_diff_density_max 1.132
_refine_diff_density_min -0.610
_refine_diff_density_rms 0.089
_refine_ls_extinction_method none
_refine_ls_goodness_of_fit_ref 1.072
_refine_ls_hydrogen_treatment constr
_refine_ls_matrix_type fullcycle
_refine_ls_number_parameters 1511
_refine_ls_number_reflns 11281
_refine_ls_number_restraints 0
_refine_ls_restrained_S_all 1.073
_refine_ls_R_factor_all 0.1332
_refine_ls_R_factor_gt 0.1066
_refine_ls_shift/su_max 0.064
_refine_ls_shift/su_mean 0.013
_refine_ls_structure_factor_coef Fsqd
_refine_ls_weighting_details 'calc w=1/[\s^2^(Fo^2^)+(0.3000P)^2^+0.0000P] where P=(Fo^2^+2Fc^2^)/3'
_refine_ls_weighting_scheme calc
_refine_ls_wR_factor_gt 0.3195
_refine_ls_wR_factor_ref 0.3598
_reflns_number_gt 8192
_reflns_number_total 11281
_reflns_threshold_expression >2sigma(I)
_cod_data_source_file b615516b.txt
_cod_data_source_block nervo2
_cod_depositor_comments
;
The following automatic conversions were performed:
'_symmetry_cell_setting' value 'Triclinic' changed to 'triclinic'
according to '/home/saulius/struct/CIF-dictionaries/cif_core.dic'
dictionary named 'cif_core.dic' version 2.4.1 from
2010-06-29.

'_exptl_absorpt_correction_type' value 'Empirical' changed to
'empirical' according to
'/home/saulius/struct/CIF-dictionaries/cif_core.dic' dictionary named
'cif_core.dic' version 2.4.1 from 2010-06-29.

Automatic conversion script
Id: cif_fix_enum 1527 2010-12-29 10:47:43Z saulius 
;
_cod_original_sg_symbol_H-M P-1
_cod_database_code 7202578

loop_
_symmetry_equiv_pos_as_xyz
'x, y, z'
'-x, -y, -z'

loop_
_atom_site_label
_atom_site_type_symbol
_atom_site_fract_x
_atom_site_fract_y
_atom_site_fract_z
_atom_site_U_iso_or_equiv
_atom_site_adp_type
_atom_site_occupancy
_atom_site_symmetry_multiplicity
_atom_site_calc_flag
_atom_site_refinement_flags
_atom_site_disorder_assembly
_atom_site_disorder_group
C1A C 0.8682(4) 0.1844(3) 0.4505(5) 0.0363(19) Uani 1 1 d . . .
H1A H 0.9054 0.1615 0.4807 0.054 Uiso 1 1 calc R . .
C2A C 0.8979(4) 0.2173(3) 0.3949(5) 0.0327(18) Uani 1 1 d . . .
C3A C 0.8423(4) 0.2523(3) 0.3528(5) 0.0381(19) Uani 1 1 d . . .
C4A C 0.7580(4) 0.2553(3) 0.3635(5) 0.0392(19) Uani 1 1 d . . .
C5A C 0.7306(4) 0.2207(3) 0.4187(5) 0.0377(19) Uani 1 1 d . . .
C6A C 0.7842(4) 0.1845(3) 0.4626(5) 0.0356(19) Uani 1 1 d . . .
C7A C 0.6991(4) 0.2937(3) 0.3154(5) 0.054(2) Uani 1 1 d . . .
H7A1 H 0.6894 0.2766 0.2600 0.081 Uiso 1 1 calc R . .
H7A2 H 0.7222 0.3262 0.3092 0.081 Uiso 1 1 calc R . .
H7A3 H 0.6482 0.3028 0.3464 0.081 Uiso 1 1 calc R . .
C8A C 0.9901(4) 0.2188(3) 0.3850(5) 0.0369(18) Uani 1 1 d . . .
H8A H 0.9978 0.2304 0.3280 0.055 Uiso 1 1 calc R . .
C9A C 1.0439(4) 0.1646(3) 0.3884(5) 0.0386(19) Uani 1 1 d . . .
H9A1 H 1.0333 0.1499 0.4416 0.058 Uiso 1 1 calc R . .
H9A2 H 1.1008 0.1702 0.3884 0.058 Uiso 1 1 calc R . .
C10A C 1.0312(4) 0.1229(3) 0.3145(5) 0.048(2) Uani 1 1 d . . .
H10A H 0.9766 0.1135 0.3189 0.072 Uiso 1 1 calc R . .
H10B H 1.0346 0.1392 0.2612 0.072 Uiso 1 1 calc R . .
C11A C 1.0931(5) 0.0711(3) 0.3120(5) 0.058(2) Uani 1 1 d . . .
H11A H 1.1477 0.0810 0.3138 0.086 Uiso 1 1 calc R . .
H11B H 1.0858 0.0530 0.3629 0.086 Uiso 1 1 calc R . .
C12A C 1.0875(6) 0.0315(3) 0.2351(6) 0.077(3) Uani 1 1 d . . .
H12A H 1.0955 0.0493 0.1841 0.115 Uiso 1 1 calc R . .
H12B H 1.0328 0.0218 0.2329 0.115 Uiso 1 1 calc R . .
C13A C 1.1483(7) -0.0193(4) 0.2344(8) 0.105(4) Uani 1 1 d . . .
H13A H 1.2027 -0.0101 0.2379 0.158 Uiso 1 1 calc R . .
H13B H 1.1430 -0.0417 0.1824 0.158 Uiso 1 1 calc R . .
H13C H 1.1382 -0.0387 0.2823 0.158 Uiso 1 1 calc R . .
C14A C 0.8937(4) 0.3344(3) 0.3318(6) 0.052(2) Uani 1 1 d . . .
H14A H 0.8638 0.3455 0.3850 0.078 Uiso 1 1 calc R . .
H14B H 0.8784 0.3625 0.2935 0.078 Uiso 1 1 calc R . .
O1A O 0.8695(3) 0.2861(2) 0.2958(3) 0.0463(13) Uani 1 1 d . . .
O2A O 0.9782(3) 0.33068(19) 0.3483(3) 0.0420(13) Uani 1 1 d . . .
C1B C 1.0427(4) 0.2521(3) 0.5279(5) 0.035(2) Uani 1 1 d . . .
H1B H 1.0465 0.2165 0.5426 0.052 Uiso 1 1 calc R . .
C2B C 1.0683(4) 0.2914(3) 0.5883(5) 0.035(2) Uani 1 1 d . . .
C3B C 1.0605(4) 0.3442(3) 0.5626(6) 0.043(2) Uani 1 1 d . . .
C4B C 1.0284(4) 0.3584(3) 0.4846(6) 0.043(2) Uani 1 1 d . . .
C5B C 1.0035(4) 0.3169(3) 0.4286(6) 0.035(2) Uani 1 1 d . . .
C6B C 1.0124(4) 0.2633(3) 0.4481(5) 0.0342(19) Uani 1 1 d . . .
C7B C 1.0229(6) 0.4156(3) 0.4592(6) 0.065(3) Uani 1 1 d . . .
H7B1 H 1.0493 0.4150 0.4048 0.097 Uiso 1 1 calc R . .
H7B2 H 1.0495 0.4370 0.5013 0.097 Uiso 1 1 calc R . .
H7B3 H 0.9664 0.4313 0.4552 0.097 Uiso 1 1 calc R . .
C8B C 1.0986(4) 0.2775(3) 0.6745(5) 0.0332(18) Uani 1 1 d . . .
H8B H 1.1361 0.3031 0.6931 0.050 Uiso 1 1 calc R . .
C9B C 1.1471(4) 0.2199(3) 0.6760(5) 0.047(2) Uani 1 1 d . . .
H9B1 H 1.1630 0.2138 0.7343 0.071 Uiso 1 1 calc R . .
H9B2 H 1.1117 0.1936 0.6571 0.071 Uiso 1 1 calc R . .
C10B C 1.2230(4) 0.2103(3) 0.6201(5) 0.052(2) Uani 1 1 d . . .
H10C H 1.2641 0.2294 0.6482 0.078 Uiso 1 1 calc R . .
H10D H 1.2094 0.2264 0.5669 0.078 Uiso 1 1 calc R . .
C11B C 1.2600(5) 0.1516(3) 0.5995(7) 0.081(3) Uani 1 1 d . A .
H11C H 1.2173 0.1315 0.5778 0.121 Uiso 1 1 calc R . .
H11D H 1.2803 0.1367 0.6517 0.121 Uiso 1 1 calc R . .
C12B C 1.3297(7) 0.1433(5) 0.5345(10) 0.112(5) Uani 1 1 d . . .
C13B C 1.3541(13) 0.0850(7) 0.4989(19) 0.111(9) Uani 0.50 1 d P A .
C13* C 1.300(2) 0.135(3) 0.462(3) 0.27(3) Uani 0.50 1 d P A 3
C14B C 1.0540(6) 0.4107(4) 0.6891(7) 0.067(3) Uani 1 1 d . . .
C15B C 0.9671(6) 0.4396(4) 0.6666(7) 0.052(3) Uani 0.75 1 d P B .
O1B O 1.0946(3) 0.3833(2) 0.6157(4) 0.0517(14) Uani 1 1 d . B .
O2B O 1.0518(3) 0.3829(2) 0.7617(4) 0.0563(15) Uani 1 1 d . B .
O3B O 0.9520(5) 0.4900(3) 0.6739(6) 0.073(2) Uani 0.75 1 d P . .
O4B O 0.9153(4) 0.4075(3) 0.6413(5) 0.0523(19) Uani 0.75 1 d P . .
C15' C 1.0826(17) 0.4533(14) 0.711(2) 0.045(8) Uiso 0.25 1 d P B 1
O3B' O 1.083(3) 0.4886(11) 0.667(3) 0.152(16) Uani 0.25 1 d P B 1
O4B' O 1.104(3) 0.4672(15) 0.790(3) 0.173(19) Uani 0.25 1 d P B 1
C1C C 0.9776(4) 0.2503(3) 0.7516(5) 0.0373(19) Uani 1 1 d . . .
H1C H 0.9940 0.2146 0.7291 0.056 Uiso 1 1 calc R . .
C2C C 0.9065(4) 0.2621(2) 0.8014(5) 0.0332(18) Uani 1 1 d . . .
C3C C 0.8831(4) 0.3161(3) 0.8333(5) 0.0384(19) Uani 1 1 d . . .
C4C C 0.9289(5) 0.3564(3) 0.8189(5) 0.046(2) Uani 1 1 d . B .
C5C C 0.9985(5) 0.3427(3) 0.7699(5) 0.043(2) Uani 1 1 d . . .
C6C C 1.0253(4) 0.2897(3) 0.7340(4) 0.0318(18) Uani 1 1 d . B .
C7C C 0.9041(5) 0.4146(3) 0.8619(6) 0.068(3) Uani 1 1 d . . .
H7C1 H 0.9473 0.4356 0.8543 0.102 Uiso 1 1 calc R B .
H7C2 H 0.8948 0.4130 0.9218 0.102 Uiso 1 1 calc R . .
H7C3 H 0.8548 0.4314 0.8364 0.102 Uiso 1 1 calc R . .
C8C C 0.8539(4) 0.2189(3) 0.8189(5) 0.0377(19) Uani 1 1 d . . .
H8C H 0.8256 0.2310 0.8734 0.057 Uiso 1 1 calc R . .
C9C C 0.9038(4) 0.1627(3) 0.8293(5) 0.046(2) Uani 1 1 d . . .
H9C1 H 0.8662 0.1373 0.8377 0.069 Uiso 1 1 calc R . .
H9C2 H 0.9342 0.1501 0.7769 0.069 Uiso 1 1 calc R . .
C10C C 0.9641(5) 0.1622(3) 0.9041(6) 0.066(3) Uani 1 1 d . C .
H10E H 0.9354 0.1791 0.9556 0.098 Uiso 1 1 calc R . .
H10F H 1.0069 0.1833 0.8923 0.098 Uiso 1 1 calc R . .
C11C C 1.0027(7) 0.1040(5) 0.9183(9) 0.105(4) Uani 1 1 d . . .
C12C C 1.0723(11) 0.0927(7) 0.9727(15) 0.073(6) Uani 0.50 1 d P C .
C13C C 1.1104(10) 0.0315(6) 0.9689(16) 0.088(7) Uani 0.50 1 d P . .
C12" C 1.0648(17) 0.0808(8) 0.875(2) 0.107(10) Uani 0.50 1 d P C 4
C13" C 1.1281(17) 0.1101(16) 0.856(3) 0.200(19) Uani 0.50 1 d P C 4
C14C C 0.7364(5) 0.3362(3) 0.8451(5) 0.049(2) Uani 1 1 d . . .
H14C H 0.6997 0.3648 0.8770 0.073 Uiso 1 1 calc R . .
H14D H 0.7435 0.3475 0.7886 0.073 Uiso 1 1 calc R . .
O1C O 0.8144(3) 0.32937(18) 0.8869(3) 0.0446(13) Uani 1 1 d . . .
O2C O 0.7005(3) 0.28862(18) 0.8377(3) 0.0434(13) Uani 1 1 d . . .
C1D C 0.7980(4) 0.1848(3) 0.6760(5) 0.0370(19) Uani 1 1 d . . .
H1D H 0.8466 0.1607 0.6674 0.056 Uiso 1 1 calc R . .
C2D C 0.7385(4) 0.1854(3) 0.6125(5) 0.0339(18) Uani 1 1 d . . .
C3D C 0.6663(4) 0.2221(3) 0.6273(5) 0.0395(19) Uani 1 1 d . . .
C4D C 0.6522(4) 0.2565(3) 0.7008(5) 0.0384(19) Uani 1 1 d . . .
C5D C 0.7155(4) 0.2541(3) 0.7614(5) 0.0381(19) Uani 1 1 d . . .
C6D C 0.7881(4) 0.2184(3) 0.7508(5) 0.0321(18) Uani 1 1 d . . .
C7D C 0.5736(4) 0.2944(3) 0.7152(6) 0.054(2) Uani 1 1 d . . .
H7D1 H 0.5711 0.3228 0.6776 0.081 Uiso 1 1 calc R . .
H7D2 H 0.5707 0.3100 0.7734 0.081 Uiso 1 1 calc R . .
H7D3 H 0.5284 0.2748 0.7041 0.081 Uiso 1 1 calc R . .
C8D C 0.7516(4) 0.1508(3) 0.5272(5) 0.0368(19) Uani 1 1 d . . .
H8D H 0.6975 0.1437 0.5074 0.055 Uiso 1 1 calc R . .
C9D C 0.8049(4) 0.0954(3) 0.5331(5) 0.0403(19) Uani 1 1 d . . .
H9D1 H 0.8597 0.1013 0.5499 0.061 Uiso 1 1 calc R . .
H9D2 H 0.7827 0.0771 0.5775 0.061 Uiso 1 1 calc R . .
C10D C 0.8106(4) 0.0584(3) 0.4505(5) 0.047(2) Uani 1 1 d . . .
H10G H 0.7577 0.0468 0.4394 0.071 Uiso 1 1 calc R . .
H10H H 0.8227 0.0789 0.4039 0.071 Uiso 1 1 calc R . .
C11D C 0.8751(5) 0.0086(3) 0.4519(6) 0.056(2) Uani 1 1 d . . .
H11E H 0.9276 0.0204 0.4641 0.085 Uiso 1 1 calc R . .
H11F H 0.8624 -0.0119 0.4983 0.085 Uiso 1 1 calc R . .
C12D C 0.8836(5) -0.0285(3) 0.3718(6) 0.062(2) Uani 1 1 d . . .
H12C H 0.8949 -0.0079 0.3249 0.093 Uiso 1 1 calc R . .
H12D H 0.8317 -0.0413 0.3603 0.093 Uiso 1 1 calc R . .
C13D C 0.9497(6) -0.0768(3) 0.3739(7) 0.075(3) Uani 1 1 d . . .
H13D H 1.0023 -0.0649 0.3755 0.112 Uiso 1 1 calc R . .
H13E H 0.9463 -0.1012 0.3237 0.112 Uiso 1 1 calc R . .
H13F H 0.9427 -0.0953 0.4237 0.112 Uiso 1 1 calc R . .
C14D C 0.6071(4) 0.2524(3) 0.4990(6) 0.051(2) Uani 1 1 d . . .
H14E H 0.6374 0.2820 0.5158 0.076 Uiso 1 1 calc R . .
H14F H 0.5523 0.2682 0.4836 0.076 Uiso 1 1 calc R . .
O1D O 0.6022(3) 0.22169(19) 0.5683(4) 0.0441(13) Uani 1 1 d . . .
O2D O 0.6463(3) 0.22106(19) 0.4256(3) 0.0464(14) Uani 1 1 d . . .
C1E C 0.4818(4) 0.2505(3) -0.0742(5) 0.0360(18) Uani 1 1 d . . .
H1E H 0.4979 0.2145 -0.0632 0.054 Uiso 1 1 calc R . .
C2E C 0.5292(4) 0.2898(3) -0.0419(5) 0.040(2) Uani 1 1 d . . .
C3E C 0.5026(4) 0.3435(3) -0.0591(5) 0.0357(19) Uani 1 1 d . . .
C4E C 0.4329(5) 0.3592(3) -0.1066(5) 0.046(2) Uani 1 1 d . . .
C5E C 0.3882(5) 0.3184(3) -0.1353(5) 0.046(2) Uani 1 1 d . . .
C6E C 0.4119(4) 0.2637(3) -0.1219(5) 0.0406(19) Uani 1 1 d . . .
C7E C 0.4057(6) 0.4169(3) -0.1247(6) 0.069(3) Uani 1 1 d . . .
H7E1 H 0.3599 0.4323 -0.0885 0.103 Uiso 1 1 calc R . .
H7E2 H 0.3897 0.4181 -0.1834 0.103 Uiso 1 1 calc R . .
H7E3 H 0.4499 0.4374 -0.1139 0.103 Uiso 1 1 calc R . .
C8E C 0.6015(4) 0.2760(3) 0.0159(5) 0.0336(19) Uani 1 1 d . . .
H8E H 0.6386 0.3025 0.0091 0.050 Uiso 1 1 calc R . .
C9E C 0.6514(4) 0.2194(3) -0.0052(5) 0.0404(19) Uani 1 1 d . . .
H9E1 H 0.6169 0.1920 0.0023 0.061 Uiso 1 1 calc R . .
H9E2 H 0.6687 0.2157 -0.0645 0.061 Uiso 1 1 calc R . .
C10E C 0.7267(4) 0.2099(3) 0.0515(6) 0.053(2) Uani 1 1 d . . .
H10I H 0.7655 0.2332 0.0365 0.080 Uiso 1 1 calc R . .
H10J H 0.7102 0.2204 0.1105 0.080 Uiso 1 1 calc R . .
C11E C 0.7690(6) 0.1517(3) 0.0441(7) 0.075(3) Uani 1 1 d . . .
H11G H 0.7933 0.1433 -0.0124 0.113 Uiso 1 1 calc R . .
H11H H 0.7282 0.1281 0.0496 0.113 Uiso 1 1 calc R . .
C12E C 0.8365(6) 0.1391(4) 0.1110(10) 0.093(4) Uani 1 1 d . . .
H12E H 0.8738 0.1070 0.0899 0.140 Uiso 1 1 calc R . .
H12F H 0.8675 0.1691 0.1186 0.140 Uiso 1 1 calc R . .
C13E C 0.8044(10) 0.1304(7) 0.1905(11) 0.155(6) Uani 1 1 d . . .
H13G H 0.7549 0.1554 0.2026 0.232 Uiso 1 1 calc R . .
H13H H 0.8438 0.1359 0.2343 0.232 Uiso 1 1 calc R . .
H13I H 0.7926 0.0938 0.1889 0.232 Uiso 1 1 calc R . .
C14E C 0.5489(4) 0.4103(3) 0.0470(6) 0.045(2) Uani 1 1 d . . .
H14Z H 0.5775 0.4416 0.0430 0.068 Uiso 1 1 calc R . .
C15E C 0.4635(5) 0.4338(3) 0.0763(5) 0.046(2) Uani 1 1 d . . .
O1E O 0.5535(3) 0.38292(17) -0.0360(3) 0.0440(13) Uani 1 1 d . . .
O2E O 0.5913(3) 0.37996(17) 0.1102(3) 0.0411(13) Uani 1 1 d . . .
O3E O 0.4490(4) 0.4861(2) 0.0882(4) 0.083(2) Uani 1 1 d . . .
O4E O 0.4114(3) 0.4051(2) 0.0857(4) 0.0663(17) Uani 1 1 d . . .
C1F C 0.5432(4) 0.2459(3) 0.1498(5) 0.0336(19) Uani 1 1 d . . .
H1F H 0.5490 0.2109 0.1230 0.050 Uiso 1 1 calc R . .
C2F C 0.5107(4) 0.2553(3) 0.2319(5) 0.035(2) Uani 1 1 d . . .
C3F C 0.4995(4) 0.3083(3) 0.2686(6) 0.037(2) Uani 1 1 d . . .
C4F C 0.5235(4) 0.3512(3) 0.2286(5) 0.0351(19) Uani 1 1 d . . .
C5F C 0.5577(4) 0.3391(3) 0.1480(5) 0.034(2) Uani 1 1 d . . .
C6F C 0.5676(4) 0.2869(3) 0.1060(5) 0.0337(19) Uani 1 1 d . . .
C7F C 0.5137(5) 0.4078(3) 0.2743(5) 0.052(2) Uani 1 1 d . . .
H7F1 H 0.5629 0.4232 0.2675 0.077 Uiso 1 1 calc R . .
H7F2 H 0.5036 0.4059 0.3339 0.077 Uiso 1 1 calc R . .
H7F3 H 0.4684 0.4302 0.2505 0.077 Uiso 1 1 calc R . .
C8F C 0.4876(4) 0.2092(3) 0.2797(5) 0.043(2) Uani 1 1 d . . .
H8F H 0.4935 0.2197 0.3406 0.065 Uiso 1 1 calc R . .
C9F C 0.5445(4) 0.1554(3) 0.2597(6) 0.051(2) Uani 1 1 d . . .
H9F1 H 0.6009 0.1621 0.2624 0.077 Uiso 1 1 calc R . .
H9F2 H 0.5345 0.1411 0.2019 0.077 Uiso 1 1 calc R . .
C10F C 0.5328(5) 0.1126(3) 0.3214(6) 0.062(3) Uani 1 1 d . . .
H10K H 0.5322 0.1292 0.3796 0.093 Uiso 1 1 calc R . .
H10L H 0.4803 0.1005 0.3108 0.093 Uiso 1 1 calc R . .
C11F C 0.5992(6) 0.0642(4) 0.3123(8) 0.080(3) Uani 1 1 d . . .
H11I H 0.6515 0.0771 0.3204 0.119 Uiso 1 1 calc R . .
H11J H 0.5926 0.0415 0.3580 0.119 Uiso 1 1 calc R . .
C12F C 0.6027(7) 0.0299(5) 0.2306(10) 0.111(4) Uani 1 1 d . . .
H12G H 0.6072 0.0527 0.1845 0.167 Uiso 1 1 calc R . .
H12H H 0.5514 0.0156 0.2235 0.167 Uiso 1 1 calc R . .
C13F C 0.6736(8) -0.0181(4) 0.2218(10) 0.128(5) Uani 1 1 d . . .
H13J H 0.7248 -0.0044 0.2190 0.192 Uiso 1 1 calc R . .
H13K H 0.6667 -0.0408 0.1707 0.192 Uiso 1 1 calc R . .
H13L H 0.6735 -0.0388 0.2703 0.192 Uiso 1 1 calc R . .
C14F C 0.3859(4) 0.3228(3) 0.3676(6) 0.052(2) Uani 1 1 d . . .
H14G H 0.3691 0.3499 0.4147 0.079 Uiso 1 1 calc R . .
H14H H 0.3565 0.3345 0.3173 0.079 Uiso 1 1 calc R . .
O1F O 0.4716(3) 0.3202(2) 0.3529(4) 0.0466(14) Uani 1 1 d . . .
O2F O 0.3640(3) 0.2721(2) 0.3866(3) 0.0524(14) Uani 1 1 d . . .
C1G C 0.3689(4) 0.1742(3) 0.1983(6) 0.045(2) Uani 1 1 d . . .
H1G H 0.4071 0.1521 0.1624 0.068 Uiso 1 1 calc R . .
C2G C 0.2854(4) 0.1739(3) 0.1827(5) 0.043(2) Uani 1 1 d . . .
C3G C 0.2299(4) 0.2086(3) 0.2378(6) 0.045(2) Uani 1 1 d . . .
C4G C 0.2540(4) 0.2417(3) 0.3045(6) 0.047(2) Uani 1 1 d . . .
C5G C 0.3390(4) 0.2400(3) 0.3170(5) 0.045(2) Uani 1 1 d . . .
C6G C 0.3963(4) 0.2059(3) 0.2647(5) 0.0381(19) Uani 1 1 d . . .
C7G C 0.1943(4) 0.2788(3) 0.3623(5) 0.055(2) Uani 1 1 d . . .
H7G1 H 0.2184 0.3101 0.3829 0.082 Uiso 1 1 calc R . .
H7G2 H 0.1811 0.2600 0.4098 0.082 Uiso 1 1 calc R . .
H7G3 H 0.1453 0.2901 0.3314 0.082 Uiso 1 1 calc R . .
C8G C 0.2546(4) 0.1424(3) 0.1040(5) 0.046(2) Uani 1 1 d . . .
H8G H 0.2005 0.1342 0.1191 0.069 Uiso 1 1 calc R . .
C9G C 0.3074(5) 0.0886(3) 0.0787(6) 0.059(2) Uani 1 1 d . . .
H9G1 H 0.2883 0.0742 0.0243 0.088 Uiso 1 1 calc R . .
H9G2 H 0.3630 0.0954 0.0701 0.088 Uiso 1 1 calc R . .
C10G C 0.3100(7) 0.0475(4) 0.1373(9) 0.104(4) Uani 1 1 d . . .
H10M H 0.2542 0.0417 0.1476 0.156 Uiso 1 1 calc R . .
H10N H 0.3311 0.0614 0.1912 0.156 Uiso 1 1 calc R . .
C11G C 0.3588(16) -0.0052(7) 0.1115(17) 0.268(16) Uani 1 1 d . . .
H11K H 0.4055 -0.0069 0.1494 0.402 Uiso 1 1 calc R . .
H11L H 0.3262 -0.0313 0.1301 0.402 Uiso 1 1 calc R . .
C12G C 0.3899(14) -0.0277(5) 0.0388(11) 0.180(8) Uani 1 1 d . . .
H12I H 0.4202 -0.0009 0.0187 0.270 Uiso 1 1 calc R . .
H12J H 0.3429 -0.0279 0.0016 0.270 Uiso 1 1 calc R . .
C13G C 0.4427(6) -0.0808(3) 0.0137(8) 0.094(4) Uani 1 1 d . . .
H13M H 0.4966 -0.0744 -0.0005 0.140 Uiso 1 1 calc R . .
H13N H 0.4194 -0.0988 -0.0348 0.140 Uiso 1 1 calc R . .
H13O H 0.4458 -0.1032 0.0605 0.140 Uiso 1 1 calc R . .
C14G C 0.1053(5) 0.2405(3) 0.1667(7) 0.057(2) Uani 1 1 d . . .
H14I H 0.0497 0.2538 0.1864 0.086 Uiso 1 1 calc R . .
H14J H 0.1333 0.2717 0.1632 0.086 Uiso 1 1 calc R . .
O1G O 0.1459(3) 0.2069(2) 0.2272(4) 0.0556(15) Uani 1 1 d . . .
O2G O 0.1028(3) 0.2132(2) 0.0852(4) 0.0555(15) Uani 1 1 d . . .
C1H C 0.3023(4) 0.1830(3) -0.0269(5) 0.042(2) Uani 1 1 d . . .
H1H H 0.3515 0.1596 -0.0248 0.063 Uiso 1 1 calc R . .
C2H C 0.2914(4) 0.2194(3) -0.0896(5) 0.045(2) Uani 1 1 d . . .
C3H C 0.2185(5) 0.2551(3) -0.0893(6) 0.048(2) Uani 1 1 d . . .
C4H C 0.1551(5) 0.2544(3) -0.0295(6) 0.048(2) Uani 1 1 d . . .
C5H C 0.1677(4) 0.2165(3) 0.0305(6) 0.046(2) Uani 1 1 d . . .
C6H C 0.2411(5) 0.1810(3) 0.0329(5) 0.047(2) Uani 1 1 d . . .
C7H C 0.0753(5) 0.2938(3) -0.0318(6) 0.065(3) Uani 1 1 d . . .
H7H1 H 0.0382 0.2785 -0.0707 0.098 Uiso 1 1 calc R . .
H7H2 H 0.0863 0.3276 -0.0505 0.098 Uiso 1 1 calc R . .
H7H3 H 0.0512 0.3002 0.0242 0.098 Uiso 1 1 calc R . .
C8H C 0.3591(4) 0.2213(3) -0.1545(5) 0.043(2) Uani 1 1 d . . .
H8H H 0.3317 0.2347 -0.2056 0.065 Uiso 1 1 calc R . .
C9H C 0.4072(5) 0.1654(3) -0.1824(6) 0.052(2) Uani 1 1 d . . .
H9H1 H 0.4370 0.1515 -0.1337 0.077 Uiso 1 1 calc R . .
H9H2 H 0.3686 0.1409 -0.1996 0.077 Uiso 1 1 calc R . .
C10H C 0.4675(5) 0.1648(3) -0.2553(6) 0.065(3) Uani 1 1 d . . .
H10O H 0.4404 0.1840 -0.3010 0.098 Uiso 1 1 calc R . .
H10P H 0.5125 0.1834 -0.2354 0.098 Uiso 1 1 calc R . .
C11H C 0.5008(6) 0.1073(4) -0.2891(7) 0.078(3) Uani 1 1 d . . .
H11M H 0.5229 0.0875 -0.2417 0.116 Uiso 1 1 calc R . .
H11N H 0.4558 0.0900 -0.3125 0.116 Uiso 1 1 calc R . .
C12H C 0.5664(7) 0.1023(4) -0.3567(8) 0.104(4) Uani 1 1 d . . .
H12K H 0.6126 0.1182 -0.3330 0.155 Uiso 1 1 calc R . .
H12L H 0.5452 0.1229 -0.4036 0.155 Uiso 1 1 calc R . .
C13H C 0.5966(8) 0.0424(4) -0.3915(10) 0.137(6) Uani 1 1 d . . .
H13P H 0.6209 0.0224 -0.3460 0.205 Uiso 1 1 calc R . .
H13Q H 0.6366 0.0417 -0.4358 0.205 Uiso 1 1 calc R . .
H13R H 0.5510 0.0262 -0.4141 0.205 Uiso 1 1 calc R . .
C14H C 0.2430(6) 0.3395(3) -0.1428(6) 0.064(3) Uani 1 1 d . . .
H14K H 0.2071 0.3693 -0.1650 0.096 Uiso 1 1 calc R . .
H14L H 0.2508 0.3492 -0.0825 0.096 Uiso 1 1 calc R . .
O1H O 0.2035(3) 0.2919(2) -0.1517(4) 0.0550(15) Uani 1 1 d . . .
O2H O 0.3182(4) 0.3335(2) -0.1841(3) 0.0541(15) Uani 1 1 d . . .
P1L P 0.71514(19) 0.40446(12) 0.5702(2) 0.0910(9) Uani 1 1 d . . .
O1L O 0.7489(5) 0.3482(3) 0.5381(6) 0.125(3) Uani 1 1 d . . .
O2L O 0.6718(6) 0.4005(3) 0.6531(6) 0.132(3) Uani 1 1 d . . .
O3L O 0.7754(5) 0.4408(3) 0.5836(7) 0.129(3) Uani 1 1 d . . .
C1L C 0.8152(5) 0.3161(3) 0.5854(6) 0.062(2) Uani 1 1 d . . .
H1L1 H 0.8609 0.3357 0.5926 0.093 Uiso 1 1 calc R . .
H1L2 H 0.8325 0.2816 0.5538 0.093 Uiso 1 1 calc R . .
H1L3 H 0.7950 0.3102 0.6404 0.093 Uiso 1 1 calc R . .
C2L C 0.6408(14) 0.4430(7) 0.7122(13) 0.218(10) Uani 1 1 d . . .
H2L1 H 0.6833 0.4640 0.7289 0.326 Uiso 1 1 calc R . .
H2L2 H 0.6210 0.4287 0.7615 0.326 Uiso 1 1 calc R . .
H2L3 H 0.5966 0.4658 0.6872 0.326 Uiso 1 1 calc R . .
C3L C 0.6419(9) 0.4240(5) 0.4888(9) 0.130(5) Uani 1 1 d . . .
H3L1 H 0.6689 0.4193 0.4342 0.194 Uiso 1 1 calc R . .
H3L2 H 0.6184 0.4615 0.5010 0.194 Uiso 1 1 calc R . .
H3L3 H 0.5993 0.4017 0.4880 0.194 Uiso 1 1 calc R . .
P1M P 0.7962(2) 0.44070(16) 0.1279(3) 0.1130(12) Uani 1 1 d . . .
O1M O 0.8584(5) 0.3960(3) 0.1222(6) 0.117(3) Uani 1 1 d . D 6
O2M O 0.8485(7) 0.4880(5) 0.1477(8) 0.169(4) Uani 1 1 d . D 6
O3M O 0.7472(4) 0.4436(3) 0.0511(5) 0.100(2) Uani 1 1 d . D 6
C1M C 0.8392(10) 0.3405(5) 0.0967(8) 0.120(5) Uani 1 1 d . D 6
H1M1 H 0.7877 0.3365 0.1215 0.181 Uiso 1 1 calc R D 6
H1M2 H 0.8816 0.3139 0.1165 0.181 Uiso 1 1 calc R D 6
H1M3 H 0.8360 0.3353 0.0357 0.181 Uiso 1 1 calc R D 6
C2M C 0.8910(10) 0.5093(7) 0.0820(11) 0.155(6) Uani 1 1 d . D 6
H2M1 H 0.9237 0.4799 0.0486 0.232 Uiso 1 1 calc R D 6
H2M2 H 0.9258 0.5336 0.1076 0.232 Uiso 1 1 calc R D 6
H2M3 H 0.8519 0.5286 0.0459 0.232 Uiso 1 1 calc R D 6
C3M C 0.7351(9) 0.4477(6) 0.2250(8) 0.124(5) Uani 1 1 d . D 6
H3M1 H 0.7036 0.4184 0.2243 0.186 Uiso 1 1 calc R D 6
H3M2 H 0.6988 0.4817 0.2284 0.186 Uiso 1 1 calc R D 6
H3M3 H 0.7706 0.4468 0.2735 0.186 Uiso 1 1 calc R D 6
P1N P 0.2005(3) 0.39568(14) 0.1601(3) 0.1314(15) Uani 1 1 d D . .
O1N O 0.2218(9) 0.3390(4) 0.1293(8) 0.190(5) Uani 1 1 d . . .
O2N O 0.2399(8) 0.4022(5) 0.2419(9) 0.216(7) Uani 1 1 d . . .
O3N O 0.2038(5) 0.4306(4) 0.0994(7) 0.135(3) Uani 1 1 d . . .
C1N C 0.3043(6) 0.3140(4) 0.1107(7) 0.072(3) Uani 1 1 d . . .
H1N1 H 0.3201 0.3226 0.0555 0.109 Uiso 1 1 calc R . .
H1N2 H 0.3080 0.2753 0.1111 0.109 Uiso 1 1 calc R . .
H1N3 H 0.3402 0.3272 0.1532 0.109 Uiso 1 1 calc R . .
C2N C 0.2475(13) 0.4425(6) 0.2921(11) 0.216(11) Uani 1 1 d D . .
H2N1 H 0.2727 0.4679 0.2628 0.324 Uiso 1 1 calc R . .
H2N2 H 0.2812 0.4312 0.3391 0.324 Uiso 1 1 calc R . .
H2N3 H 0.1945 0.4596 0.3130 0.324 Uiso 1 1 calc R . .
C3N C 0.0940(6) 0.3882(6) 0.1874(9) 0.226(13) Uani 1 1 d D . .
H3N1 H 0.0846 0.3978 0.2474 0.339 Uiso 1 1 calc R . .
H3N2 H 0.0859 0.3512 0.1736 0.339 Uiso 1 1 calc R . .
H3N3 H 0.0564 0.4118 0.1555 0.339 Uiso 1 1 calc R . .
P1P P 0.3616(8) 0.4258(3) 0.5705(7) 0.307(6) Uani 1 1 d D . .
O1P O 0.3902(12) 0.3666(9) 0.5661(14) 0.279(8) Uiso 1 1 d D . .
O2P O 0.2853(11) 0.4390(11) 0.5823(14) 0.46(2) Uiso 1 1 d D . .
C1P C 0.3313(14) 0.3340(9) 0.6109(15) 0.213(9) Uiso 1 1 d . . .
H1P1 H 0.3238 0.3479 0.6696 0.319 Uiso 1 1 calc R . .
H1P2 H 0.3547 0.2963 0.6077 0.319 Uiso 1 1 calc R . .
H1P3 H 0.2792 0.3377 0.5827 0.319 Uiso 1 1 calc R . .
C3P C 0.3986(15) 0.4452(11) 0.4796(14) 0.253(13) Uiso 1 1 d D . .
O3P O 0.4107(15) 0.4526(11) 0.6386(18) 0.363(13) Uiso 1 1 d D . .
C2P C 0.2496(17) 0.4361(16) 0.6774(17) 0.347(19) Uiso 1 1 d D . .
O1W O 0.2900(4) 0.5165(3) 0.0987(5) 0.100(2) Uani 1 1 d . . .

loop_
_atom_site_aniso_label
_atom_site_aniso_U_11
_atom_site_aniso_U_22
_atom_site_aniso_U_33
_atom_site_aniso_U_23
_atom_site_aniso_U_13
_atom_site_aniso_U_12
C1A 0.031(4) 0.042(4) 0.033(6) -0.006(4) 0.001(3) -0.001(3)
C2A 0.032(4) 0.047(4) 0.018(5) 0.002(4) -0.003(3) -0.003(3)
C3A 0.041(5) 0.049(4) 0.024(6) 0.006(4) -0.001(4) -0.002(4)
C4A 0.034(4) 0.049(4) 0.031(6) 0.000(4) -0.009(4) 0.001(3)
C5A 0.036(4) 0.045(4) 0.030(6) -0.006(4) -0.004(4) -0.004(3)
C6A 0.032(4) 0.042(4) 0.031(6) -0.003(4) 0.003(3) -0.005(3)
C7A 0.040(4) 0.074(5) 0.047(7) 0.018(4) -0.014(4) 0.000(4)
C8A 0.033(4) 0.052(5) 0.023(6) 0.001(4) -0.004(3) -0.002(3)
C9A 0.034(4) 0.052(4) 0.028(6) -0.003(4) 0.002(3) -0.002(3)
C10A 0.044(4) 0.050(5) 0.049(6) -0.004(4) 0.004(4) -0.008(4)
C11A 0.074(6) 0.054(5) 0.039(7) -0.006(4) 0.005(4) 0.002(4)
C12A 0.100(7) 0.051(5) 0.075(8) -0.017(5) 0.013(6) -0.009(5)
C13A 0.121(9) 0.056(6) 0.131(11) -0.017(6) 0.021(8) -0.001(6)
C14A 0.043(5) 0.055(5) 0.058(7) 0.020(4) -0.002(4) -0.001(4)
O1A 0.041(3) 0.067(4) 0.032(4) 0.016(3) -0.007(2) -0.005(2)
O2A 0.042(3) 0.067(3) 0.018(4) 0.017(3) -0.002(3) -0.005(2)
C1B 0.028(4) 0.039(4) 0.035(7) -0.003(4) 0.004(4) -0.003(3)
C2B 0.032(4) 0.046(5) 0.025(6) 0.003(4) 0.008(4) 0.003(3)
C3B 0.041(4) 0.038(4) 0.049(7) -0.002(4) 0.002(4) -0.012(3)
C4B 0.043(4) 0.052(5) 0.036(7) 0.020(4) -0.004(4) -0.006(4)
C5B 0.024(4) 0.045(5) 0.035(7) 0.005(4) 0.007(4) -0.003(3)
C6B 0.031(4) 0.051(5) 0.020(7) 0.001(4) 0.005(4) -0.004(3)
C7B 0.085(6) 0.056(5) 0.057(7) 0.014(4) -0.006(5) -0.020(4)
C8B 0.041(4) 0.039(4) 0.019(6) 0.004(3) -0.007(4) -0.005(3)
C9B 0.052(5) 0.049(5) 0.037(6) -0.001(4) -0.010(4) 0.002(4)
C10B 0.039(4) 0.061(5) 0.050(7) -0.002(4) -0.002(4) 0.005(4)
C11B 0.066(6) 0.053(5) 0.113(9) -0.026(5) 0.012(6) 0.004(4)
C12B 0.082(8) 0.112(9) 0.122(14) -0.029(8) 0.020(8) 0.029(7)
C13B 0.085(15) 0.043(11) 0.19(3) -0.053(13) 0.048(16) 0.001(10)
C13* 0.09(2) 0.62(10) 0.11(3) 0.20(5) 0.01(2) 0.05(4)
C14B 0.088(7) 0.056(6) 0.060(9) 0.010(6) 0.014(6) -0.017(5)
C15B 0.055(7) 0.043(7) 0.058(9) 0.020(5) 0.002(6) 0.002(6)
O1B 0.050(3) 0.051(3) 0.055(5) 0.004(3) 0.002(3) -0.011(3)
O2B 0.060(3) 0.051(3) 0.058(5) -0.001(3) -0.005(3) -0.010(3)
O3B 0.077(5) 0.042(5) 0.095(7) 0.003(4) -0.010(5) 0.002(4)
O4B 0.041(4) 0.046(4) 0.070(6) 0.006(4) -0.010(4) -0.007(3)
O3B' 0.27(5) 0.041(16) 0.14(3) 0.009(18) -0.03(3) -0.03(2)
O4B' 0.22(4) 0.11(3) 0.17(4) -0.06(3) -0.08(3) 0.00(3)
C1C 0.048(5) 0.032(4) 0.031(6) 0.003(3) -0.013(4) -0.001(3)
C2C 0.040(4) 0.031(4) 0.028(6) 0.009(3) -0.008(4) 0.001(3)
C3C 0.047(5) 0.053(5) 0.013(6) 0.000(4) 0.002(4) -0.004(4)
C4C 0.058(5) 0.031(4) 0.048(6) 0.003(4) 0.005(4) -0.005(4)
C5C 0.053(5) 0.036(4) 0.043(6) 0.003(4) 0.000(4) -0.013(4)
C6C 0.042(4) 0.039(4) 0.014(5) 0.004(3) -0.007(3) -0.003(3)
C7C 0.069(6) 0.050(5) 0.081(8) -0.016(5) 0.024(5) -0.006(4)
C8C 0.052(4) 0.036(4) 0.024(6) 0.006(3) 0.003(4) -0.001(3)
C9C 0.056(5) 0.044(4) 0.041(6) 0.005(4) -0.008(4) -0.013(4)
C10C 0.077(6) 0.063(5) 0.060(8) 0.026(5) -0.010(5) -0.010(5)
C11C 0.070(7) 0.106(9) 0.152(13) 0.089(9) -0.029(8) -0.009(7)
C12C 0.075(13) 0.078(13) 0.077(19) 0.031(11) -0.061(11) -0.036(10)
C13C 0.055(11) 0.032(9) 0.18(2) 0.040(11) -0.008(12) 0.013(8)
C12" 0.082(18) 0.062(13) 0.17(3) 0.043(15) 0.018(18) 0.020(13)
C13" 0.067(18) 0.19(3) 0.32(5) -0.06(3) -0.02(3) 0.00(2)
C14C 0.062(5) 0.040(4) 0.040(6) -0.004(4) 0.020(4) 0.001(4)
O1C 0.050(3) 0.050(3) 0.032(4) -0.001(2) 0.007(3) -0.004(2)
O2C 0.049(3) 0.047(3) 0.033(4) 0.002(3) 0.011(2) -0.006(2)
C1D 0.036(4) 0.035(4) 0.039(7) 0.004(4) 0.005(4) -0.002(3)
C2D 0.039(4) 0.043(4) 0.022(6) 0.005(3) 0.006(4) -0.012(3)
C3D 0.026(4) 0.057(5) 0.036(6) 0.004(4) -0.002(4) -0.006(4)
C4D 0.032(4) 0.047(4) 0.034(6) 0.005(4) 0.006(4) 0.002(3)
C5D 0.046(5) 0.045(4) 0.022(6) 0.000(4) 0.015(4) -0.005(4)
C6D 0.040(4) 0.039(4) 0.019(6) 0.005(4) 0.005(3) -0.010(3)
C7D 0.044(5) 0.058(5) 0.057(7) -0.002(4) 0.010(4) -0.002(4)
C8D 0.031(4) 0.046(4) 0.033(6) -0.002(4) 0.001(3) -0.010(3)
C9D 0.041(4) 0.044(4) 0.036(6) 0.002(4) -0.001(3) -0.008(3)
C10D 0.050(5) 0.037(4) 0.054(7) 0.001(4) -0.008(4) -0.004(3)
C11D 0.060(5) 0.052(5) 0.054(7) -0.002(4) -0.011(4) -0.003(4)
C12D 0.072(6) 0.049(5) 0.061(7) -0.009(4) 0.003(5) -0.009(4)
C13D 0.075(6) 0.062(6) 0.079(8) -0.014(5) 0.003(5) 0.002(5)
C14D 0.037(4) 0.069(5) 0.043(7) -0.006(5) 0.002(4) -0.003(4)
O1D 0.036(3) 0.060(3) 0.039(4) 0.008(3) 0.003(3) -0.010(2)
O2D 0.025(3) 0.066(3) 0.045(4) 0.000(3) -0.003(2) -0.001(2)
C1E 0.047(5) 0.030(4) 0.029(6) -0.001(3) 0.006(4) -0.001(3)
C2E 0.052(5) 0.031(4) 0.033(6) -0.005(3) 0.015(4) -0.001(3)
C3E 0.055(5) 0.031(4) 0.020(6) 0.000(3) 0.006(4) -0.004(4)
C4E 0.068(5) 0.035(4) 0.035(6) 0.007(4) 0.005(4) -0.001(4)
C5E 0.063(5) 0.040(5) 0.031(6) 0.002(4) -0.003(4) 0.001(4)
C6E 0.051(5) 0.045(5) 0.025(6) 0.000(3) 0.005(4) -0.007(4)
C7E 0.110(7) 0.045(5) 0.051(7) 0.012(4) -0.022(5) -0.006(5)
C8E 0.032(4) 0.034(4) 0.035(6) 0.001(3) 0.007(4) -0.004(3)
C9E 0.049(4) 0.031(4) 0.041(6) 0.007(3) 0.010(4) -0.003(3)
C10E 0.042(4) 0.052(5) 0.066(7) 0.011(4) 0.002(4) 0.001(4)
C11E 0.072(6) 0.048(5) 0.103(9) 0.013(5) -0.006(6) 0.002(4)
C12E 0.069(7) 0.082(7) 0.130(13) 0.040(7) -0.015(7) 0.001(5)
C13E 0.132(13) 0.224(18) 0.115(15) 0.053(13) -0.048(11) -0.028(12)
C14E 0.050(5) 0.032(4) 0.055(7) 0.008(4) 0.002(4) -0.008(3)
C15E 0.066(6) 0.034(5) 0.039(6) 0.006(4) 0.006(4) -0.008(4)
O1E 0.064(3) 0.033(3) 0.034(4) 0.000(3) 0.008(3) -0.008(2)
O2E 0.048(3) 0.037(3) 0.040(4) 0.003(2) -0.001(3) -0.014(2)
O3E 0.112(5) 0.032(3) 0.104(6) 0.001(3) 0.050(4) -0.010(3)
O4E 0.058(4) 0.054(3) 0.082(5) -0.009(3) -0.002(3) -0.002(3)
C1F 0.025(4) 0.039(4) 0.037(7) 0.007(4) 0.002(4) -0.003(3)
C2F 0.018(3) 0.049(5) 0.037(7) 0.008(4) -0.004(4) -0.002(3)
C3F 0.032(4) 0.054(5) 0.026(7) 0.006(4) -0.004(4) -0.006(3)
C4F 0.030(4) 0.046(5) 0.027(7) 0.001(4) -0.005(4) -0.001(3)
C5F 0.030(4) 0.037(4) 0.038(7) 0.006(4) -0.005(4) -0.009(3)
C6F 0.029(4) 0.036(4) 0.037(7) 0.010(4) -0.001(4) -0.003(3)
C7F 0.056(5) 0.062(5) 0.034(6) -0.011(4) 0.000(4) -0.008(4)
C8F 0.027(4) 0.061(5) 0.044(6) 0.018(4) -0.003(3) -0.007(3)
C9F 0.039(4) 0.057(5) 0.060(7) 0.027(4) -0.004(4) -0.003(4)
C10F 0.060(5) 0.062(5) 0.068(8) 0.040(5) -0.006(5) -0.006(4)
C11F 0.081(7) 0.072(7) 0.093(10) 0.049(7) -0.018(6) -0.011(5)
C12F 0.102(9) 0.074(8) 0.161(15) 0.052(9) -0.011(9) -0.003(6)
C13F 0.123(10) 0.058(6) 0.197(15) 0.047(8) 0.011(9) 0.025(6)
C14F 0.045(5) 0.070(6) 0.040(7) 0.003(4) 0.007(4) -0.004(4)
O1F 0.036(3) 0.072(3) 0.031(5) 0.005(3) -0.003(3) -0.007(2)
O2F 0.050(3) 0.075(4) 0.034(4) 0.008(3) 0.004(3) -0.011(3)
C1G 0.031(4) 0.046(4) 0.061(7) 0.022(4) 0.008(4) -0.002(3)
C2G 0.039(5) 0.045(4) 0.048(7) 0.018(4) 0.001(4) -0.010(4)
C3G 0.030(5) 0.058(5) 0.050(7) 0.020(5) 0.005(4) -0.006(4)
C4G 0.033(5) 0.061(5) 0.048(7) 0.019(4) 0.009(4) -0.006(4)
C5G 0.039(5) 0.065(5) 0.032(7) 0.012(4) 0.004(4) -0.008(4)
C6G 0.037(4) 0.053(5) 0.029(6) 0.019(4) -0.006(4) -0.012(4)
C7G 0.040(4) 0.080(6) 0.045(7) 0.005(4) 0.012(4) -0.011(4)
C8G 0.030(4) 0.040(4) 0.070(7) 0.006(4) -0.002(4) -0.007(3)
C9G 0.047(5) 0.038(5) 0.091(8) 0.003(5) -0.008(4) -0.008(4)
C10G 0.108(9) 0.086(8) 0.122(11) 0.025(7) 0.017(7) -0.015(7)
C11G 0.37(3) 0.099(12) 0.30(3) 0.089(15) 0.22(3) 0.113(16)
C12G 0.30(2) 0.060(8) 0.150(16) -0.010(9) 0.034(15) 0.041(11)
C13G 0.084(7) 0.047(6) 0.148(11) 0.003(6) 0.009(7) -0.005(5)
C14G 0.033(4) 0.061(5) 0.075(9) 0.004(5) 0.005(4) 0.002(4)
O1G 0.028(3) 0.075(4) 0.064(5) 0.011(3) 0.003(3) -0.007(3)
O2G 0.030(3) 0.073(4) 0.059(5) -0.010(3) -0.002(3) -0.003(2)
C1H 0.034(4) 0.042(4) 0.047(7) -0.005(4) -0.005(4) 0.000(3)
C2H 0.047(5) 0.041(4) 0.042(7) -0.015(4) -0.009(4) -0.004(4)
C3H 0.056(6) 0.050(5) 0.034(7) -0.009(4) -0.024(5) -0.001(4)
C4H 0.042(5) 0.054(5) 0.043(7) -0.015(4) -0.008(4) 0.001(4)
C5H 0.029(5) 0.054(5) 0.053(7) -0.004(5) -0.009(4) -0.001(4)
C6H 0.048(5) 0.045(5) 0.047(7) -0.006(4) -0.011(4) -0.010(4)
C7H 0.052(5) 0.074(6) 0.061(7) -0.001(5) -0.023(4) 0.013(4)
C8H 0.055(5) 0.039(4) 0.032(6) -0.005(3) -0.009(4) 0.000(3)
C9H 0.056(5) 0.049(5) 0.048(7) -0.011(4) 0.001(4) -0.011(4)
C10H 0.071(6) 0.058(5) 0.063(8) -0.018(5) 0.015(5) -0.012(4)
C11H 0.083(6) 0.067(6) 0.078(8) -0.038(5) 0.036(6) -0.023(5)
C12H 0.111(9) 0.075(7) 0.122(11) -0.035(7) 0.051(8) -0.028(6)
C13H 0.128(10) 0.079(8) 0.193(15) -0.060(9) 0.087(10) -0.025(7)
C14H 0.071(6) 0.048(5) 0.067(8) 0.010(4) -0.019(5) 0.012(5)
O1H 0.057(3) 0.057(3) 0.047(4) 0.002(3) -0.030(3) 0.002(3)
O2H 0.075(4) 0.056(3) 0.031(4) 0.013(3) -0.017(3) -0.003(3)
P1L 0.094(2) 0.079(2) 0.102(3) 0.0035(17) 0.0006(19) -0.0228(16)
O1L 0.128(7) 0.098(6) 0.144(8) 0.024(5) -0.015(6) 0.005(5)
O2L 0.148(8) 0.106(6) 0.126(8) 0.013(6) 0.042(7) 0.038(5)
O3L 0.117(6) 0.079(5) 0.199(10) 0.047(5) -0.059(6) -0.028(5)
C1L 0.061(5) 0.055(5) 0.068(8) 0.013(5) 0.014(5) 0.006(4)
C2L 0.30(3) 0.121(13) 0.20(2) -0.035(13) 0.054(19) 0.053(15)
C3L 0.135(11) 0.129(10) 0.115(12) 0.021(9) -0.050(9) 0.016(8)
P1M 0.093(2) 0.132(3) 0.125(4) 0.038(2) -0.021(2) -0.037(2)
O1M 0.082(5) 0.113(6) 0.137(8) -0.051(5) -0.021(5) 0.004(5)
O2M 0.161(9) 0.229(12) 0.139(10) 0.017(8) -0.026(8) -0.098(9)
O3M 0.095(5) 0.123(6) 0.093(7) 0.049(5) -0.041(5) -0.032(4)
C1M 0.193(14) 0.116(10) 0.056(10) 0.024(7) -0.026(9) -0.027(9)
C2M 0.143(13) 0.192(16) 0.150(16) 0.023(12) 0.002(11) -0.085(12)
C3M 0.145(12) 0.141(11) 0.085(11) 0.011(8) 0.025(9) -0.016(9)
P1N 0.216(5) 0.072(2) 0.104(4) 0.006(2) -0.031(3) -0.018(2)
O1N 0.224(13) 0.131(9) 0.191(12) -0.005(8) 0.050(10) 0.035(9)
O2N 0.202(12) 0.196(12) 0.205(14) -0.125(11) -0.081(10) 0.028(9)
O3N 0.110(6) 0.115(6) 0.191(10) 0.048(7) -0.030(6) -0.039(5)
C1N 0.083(7) 0.059(6) 0.070(8) -0.003(5) -0.012(5) 0.000(5)
C2N 0.23(2) 0.101(11) 0.32(3) -0.009(15) -0.11(2) -0.024(12)
C3N 0.44(3) 0.232(19) 0.084(12) 0.049(12) -0.050(15) -0.28(2)
P1P 0.400(15) 0.130(5) 0.358(14) -0.093(7) -0.080(11) -0.010(7)
O1W 0.100(5) 0.078(4) 0.118(7) 0.005(4) -0.004(4) -0.001(4)

loop_
_atom_type_symbol
_atom_type_description
_atom_type_scat_dispersion_real
_atom_type_scat_dispersion_imag
_atom_type_scat_source
C C 0.0181 0.0091 'International Tables Vol C Tables 4.2.6.8 and 6.1.1.4'
H H 0.0000 0.0000 'International Tables Vol C Tables 4.2.6.8 and 6.1.1.4'
O O 0.0492 0.0322 'International Tables Vol C Tables 4.2.6.8 and 6.1.1.4'
P P 0.2955 0.4335 'International Tables Vol C Tables 4.2.6.8 and 6.1.1.4'

loop_
_geom_angle_atom_site_label_1
_geom_angle_atom_site_label_2
_geom_angle_atom_site_label_3
_geom_angle
_geom_angle_site_symmetry_1
_geom_angle_site_symmetry_3
_geom_angle_publ_flag
C2A C1A C6A 122.1(10) . . ?
C3A C2A C1A 118.4(9) . . ?
C3A C2A C8A 119.6(10) . . ?
C1A C2A C8A 121.8(9) . . ?
C2A C3A C4A 122.3(11) . . ?
C2A C3A O1A 120.3(9) . . ?
C4A C3A O1A 117.3(9) . . ?
C3A C4A C5A 117.5(10) . . ?
C3A C4A C7A 120.6(11) . . ?
C5A C4A C7A 121.9(10) . . ?
O2D C5A C6A 119.6(10) . . ?
O2D C5A C4A 117.8(9) . . ?
C6A C5A C4A 122.5(10) . . ?
C5A C6A C1A 117.1(10) . . ?
C5A C6A C8D 120.5(9) . . ?
C1A C6A C8D 122.1(10) . . ?
C6B C8A C9A 114.5(9) . . ?
C6B C8A C2A 107.8(8) . . ?
C9A C8A C2A 114.6(9) . . ?
C8A C9A C10A 114.1(9) . . ?
C11A C10A C9A 113.7(10) . . ?
C12A C11A C10A 114.9(11) . . ?
C11A C12A C13A 114.1(14) . . ?
O1A C14A O2A 114.3(9) . . ?
C14A O1A C3A 116.5(9) . . ?
C5B O2A C14A 116.5(8) . . ?
C6B C1B C2B 123.9(10) . . ?
C3B C2B C1B 115.3(11) . . ?
C3B C2B C8B 122.7(10) . . ?
C1B C2B C8B 122.0(10) . . ?
C4B C3B C2B 123.7(10) . . ?
C4B C3B O1B 118.6(10) . . ?
C2B C3B O1B 117.4(11) . . ?
C3B C4B C5B 117.4(10) . . ?
C3B C4B C7B 121.6(11) . . ?
C5B C4B C7B 121.0(12) . . ?
O2A C5B C6B 120.5(10) . . ?
O2A C5B C4B 116.8(10) . . ?
C6B C5B C4B 122.3(12) . . ?
C1B C6B C5B 117.3(10) . . ?
C1B C6B C8A 121.1(10) . . ?
C5B C6B C8A 121.6(12) . . ?
C2B C8B C6C 106.5(8) . . ?
C2B C8B C9B 114.3(9) . . ?
C6C C8B C9B 114.6(9) . . ?
C10B C9B C8B 113.1(10) . . ?
C9B C10B C11B 115.6(11) . . ?
C10B C11B C12B 114.1(14) . . ?
C13* C12B C13B 68(4) . . ?
C13* C12B C11B 108(3) . . ?
C13B C12B C11B 114(2) . . ?
C12B C13B C13* 48(3) . . ?
C12B C13* C13B 64(3) . . ?
C15' C14B O2B 107(3) . . ?
C15' C14B O1B 111(3) . . ?
O2B C14B O1B 118.6(11) . . ?
C15' C14B C15B 96(2) . . ?
O2B C14B C15B 111.5(12) . . ?
O1B C14B C15B 110.9(13) . . ?
O3B C15B O4B 125.1(14) . . ?
O3B C15B C14B 119.6(15) . . ?
O4B C15B C14B 115.3(13) . . ?
C3B O1B C14B 122.5(9) . . ?
C14B O2B C5C 122.7(10) . . ?
O3B' C15' C14B 124(6) . . ?
O3B' C15' O4B' 112(6) . . ?
C14B C15' O4B' 123(5) . . ?
C2C C1C C6C 122.8(9) . . ?
C1C C2C C3C 117.2(10) . . ?
C1C C2C C8C 122.3(9) . . ?
C3C C2C C8C 120.5(10) . . ?
C4C C3C C2C 122.2(10) . . ?
C4C C3C O1C 118.5(10) . . ?
C2C C3C O1C 119.1(10) . . ?
C5C C4C C3C 118.4(10) . . ?
C5C C4C C7C 121.5(10) . . ?
C3C C4C C7C 120.1(11) . . ?
C4C C5C C6C 123.0(10) . . ?
C4C C5C O2B 119.1(9) . . ?
C6C C5C O2B 117.6(10) . . ?
C1C C6C C5C 116.4(10) . . ?
C1C C6C C8B 122.7(9) . . ?
C5C C6C C8B 120.8(9) . . ?
C6D C8C C2C 108.5(8) . . ?
C6D C8C C9C 113.9(9) . . ?
C2C C8C C9C 113.8(9) . . ?
C10C C9C C8C 113.8(10) . . ?
C9C C10C C11C 110.8(13) . . ?
C12" C11C C12C 69(3) . . ?
C12" C11C C10C 121(2) . . ?
C12C C11C C10C 121.9(19) . . ?
C11C C12C C12" 50.2(18) . . ?
C11C C12C C13C 114(2) . . ?
C12" C12C C13C 84(3) . . ?
C11C C12" C13" 120(4) . . ?
C11C C12" C12C 61(3) . . ?
C13" C12" C12C 94(4) . . ?
O2C C14C O1C 112.9(9) . . ?
C3C O1C C14C 115.8(9) . . ?
C14C O2C C5D 117.4(8) . . ?
C6D C1D C2D 123.0(10) . . ?
C1D C2D C3D 117.2(10) . . ?
C1D C2D C8D 123.0(9) . . ?
C3D C2D C8D 119.7(10) . . ?
C4D C3D C2D 122.9(10) . . ?
C4D C3D O1D 117.5(9) . . ?
C2D C3D O1D 119.5(10) . . ?
C3D C4D C5D 116.7(10) . . ?
C3D C4D C7D 121.5(11) . . ?
C5D C4D C7D 121.9(11) . . ?
C6D C5D C4D 123.2(11) . . ?
C6D C5D O2C 120.0(10) . . ?
C4D C5D O2C 116.8(9) . . ?
C5D C6D C1D 117.1(10) . . ?
C5D C6D C8C 119.9(10) . . ?
C1D C6D C8C 123.0(9) . . ?
C6A C8D C2D 108.4(8) . . ?
C6A C8D C9D 113.0(9) . . ?
C2D C8D C9D 114.0(9) . . ?
C10D C9D C8D 114.2(9) . . ?
C11D C10D C9D 113.7(10) . . ?
C12D C11D C10D 115.5(11) . . ?
C11D C12D C13D 114.4(12) . . ?
O1D C14D O2D 112.9(10) . . ?
C3D O1D C14D 115.7(8) . . ?
C5A O2D C14D 115.7(8) . . ?
C6E C1E C2E 122.1(10) . . ?
C3E C2E C1E 117.2(11) . . ?
C3E C2E C8E 120.8(10) . . ?
C1E C2E C8E 121.8(9) . . ?
C2E C3E C4E 123.3(10) . . ?
C2E C3E O1E 118.5(10) . . ?
C4E C3E O1E 117.7(9) . . ?
C5E C4E C3E 116.5(10) . . ?
C5E C4E C7E 121.1(12) . . ?
C3E C4E C7E 122.4(11) . . ?
C4E C5E O2H 117.2(10) . . ?
C4E C5E C6E 123.4(11) . . ?
O2H C5E C6E 119.4(10) . . ?
C1E C6E C5E 117.5(10) . . ?
C1E C6E C8H 122.1(10) . . ?
C5E C6E C8H 120.3(10) . . ?
C6F C8E C2E 105.7(8) . . ?
C6F C8E C9E 115.2(9) . . ?
C2E C8E C9E 114.7(9) . . ?
C10E C9E C8E 111.8(10) . . ?
C11E C10E C9E 113.5(11) . . ?
C10E C11E C12E 114.4(13) . . ?
C13E C12E C11E 112.6(16) . . ?
O1E C14E O2E 114.4(9) . . ?
O1E C14E C15E 114.2(10) . . ?
O2E C14E C15E 111.0(10) . . ?
O4E C15E O3E 122.9(11) . . ?
O4E C15E C14E 121.7(10) . . ?
O3E C15E C14E 115.3(11) . . ?
C3E O1E C14E 120.7(8) . . ?
C5F O2E C14E 122.1(8) . . ?
C6F C1F C2F 122.6(10) . . ?
C3F C2F C1F 117.3(11) . . ?
C3F C2F C8F 121.2(12) . . ?
C1F C2F C8F 121.4(10) . . ?
C2F C3F C4F 122.9(12) . . ?
C2F C3F O1F 120.3(11) . . ?
C4F C3F O1F 116.3(10) . . ?
C5F C4F C3F 117.1(10) . . ?
C5F C4F C7F 122.6(10) . . ?
C3F C4F C7F 120.3(12) . . ?
C4F C5F C6F 122.8(10) . . ?
C4F C5F O2E 118.4(9) . . ?
C6F C5F O2E 118.6(11) . . ?
C1F C6F C5F 117.2(11) . . ?
C1F C6F C8E 121.8(10) . . ?
C5F C6F C8E 121.0(10) . . ?
C2F C8F C9F 113.3(9) . . ?
C2F C8F C6G 108.5(8) . . ?
C9F C8F C6G 114.3(10) . . ?
C8F C9F C10F 113.0(11) . . ?
C11F C10F C9F 112.5(12) . . ?
C12F C11F C10F 116.6(14) . . ?
C11F C12F C13F 115.3(17) . . ?
O2F C14F O1F 112.9(9) . . ?
C3F O1F C14F 117.0(8) . . ?
C5G O2F C14F 115.5(9) . . ?
C6G C1G C2G 122.2(11) . . ?
C1G C2G C3G 116.9(11) . . ?
C1G C2G C8G 122.3(11) . . ?
C3G C2G C8G 120.5(10) . . ?
C4G C3G C2G 123.3(10) . . ?
C4G C3G O1G 118.2(11) . . ?
C2G C3G O1G 118.4(11) . . ?
C3G C4G C5G 117.1(11) . . ?
C3G C4G C7G 122.9(10) . . ?
C5G C4G C7G 120.0(12) . . ?
O2F C5G C6G 120.8(10) . . ?
O2F C5G C4G 117.5(11) . . ?
C6G C5G C4G 121.7(12) . . ?
C1G C6G C5G 118.8(10) . . ?
C1G C6G C8F 122.9(11) . . ?
C5G C6G C8F 118.1(11) . . ?
C9G C8G C2G 113.8(10) . . ?
C9G C8G C6H 114.7(11) . . ?
C2G C8G C6H 107.6(9) . . ?
C10G C9G C8G 116.8(13) . . ?
C9G C10G C11G 116.8(14) . . ?
C12G C11G C10G 133.2(18) . . ?
C11G C12G C13G 133(2) . . ?
O2G C14G O1G 112.7(10) . . ?
C3G O1G C14G 116.2(9) . . ?
C5H O2G C14G 115.9(9) . . ?
C6H C1H C2H 121.6(11) . . ?
C3H C2H C1H 117.9(12) . . ?
C3H C2H C8H 121.1(12) . . ?
C1H C2H C8H 120.9(10) . . ?
C2H C3H O1H 120.5(13) . . ?
C2H C3H C4H 122.1(13) . . ?
O1H C3H C4H 117.3(11) . . ?
C5H C4H C3H 118.0(11) . . ?
C5H C4H C7H 121.3(12) . . ?
C3H C4H C7H 120.7(13) . . ?
C6H C5H C4H 121.2(12) . . ?
C6H C5H O2G 121.0(12) . . ?
C4H C5H O2G 117.7(10) . . ?
C5H C6H C1H 119.2(12) . . ?
C5H C6H C8G 119.4(12) . . ?
C1H C6H C8G 121.3(10) . . ?
C6E C8H C2H 109.6(9) . . ?
C6E C8H C9H 114.5(9) . . ?
C2H C8H C9H 113.3(10) . . ?
C10H C9H C8H 114.7(10) . . ?
C11H C10H C9H 111.0(11) . . ?
C12H C11H C10H 114.9(12) . . ?
C11H C12H C13H 112.9(14) . . ?
O2H C14H O1H 114.3(10) . . ?
C3H O1H C14H 117.7(9) . . ?
C14H O2H C5E 117.0(10) . . ?
O3L P1L O1L 114.8(9) . . ?
O3L P1L O2L 110.0(10) . . ?
O1L P1L O2L 106.2(8) . . ?
O3L P1L C3L 113.0(10) . . ?
O1L P1L C3L 102.0(9) . . ?
O2L P1L C3L 110.4(11) . . ?
P1L O1L C1L 120.5(11) . . ?
C2L O2L P1L 127.0(18) . . ?
O1M P1M O3M 112.3(9) . . ?
O1M P1M O2M 100.1(10) . . ?
O3M P1M O2M 115.7(9) . . ?
O1M P1M C3M 113.9(10) . . ?
O3M P1M C3M 113.2(9) . . ?
O2M P1M C3M 100.4(11) . . ?
P1M O1M C1M 120.4(12) . . ?
C2M O2M P1M 122.2(17) . . ?
O3N P1N O2N 122.2(13) . . ?
O3N P1N O1N 114.1(12) . . ?
O2N P1N O1N 106.3(13) . . ?
O3N P1N C3N 112.5(10) . . ?
O2N P1N C3N 104.2(13) . . ?
O1N P1N C3N 93.4(12) . . ?
P1N O1N C1N 122.9(18) . . ?
C2N O2N P1N 133(2) . . ?
O3P P1P O2P 112(2) . . ?
O3P P1P O1P 108(3) . . ?
O2P P1P O1P 114(2) . . ?
O3P P1P C3P 102(3) . . ?
O2P P1P C3P 115.3(17) . . ?
O1P P1P C3P 104(3) . . ?
P1P O1P C1P 114(3) . . ?
P1P O2P C2P 117.6(15) . . ?

loop_
_geom_bond_atom_site_label_1
_geom_bond_atom_site_label_2
_geom_bond_distance
_geom_bond_site_symmetry_2
_geom_bond_publ_flag
C1A C2A 1.392(15) . ?
C1A C6A 1.401(15) . ?
C2A C3A 1.377(15) . ?
C2A C8A 1.537(14) . ?
C3A C4A 1.394(15) . ?
C3A O1A 1.405(13) . ?
C4A C5A 1.399(16) . ?
C4A C7A 1.510(15) . ?
C5A O2D 1.395(13) . ?
C5A C6A 1.393(15) . ?
C6A C8D 1.525(15) . ?
C8A C6B 1.511(15) . ?
C8A C9A 1.510(15) . ?
C9A C10A 1.526(15) . ?
C10A C11A 1.519(16) . ?
C11A C12A 1.505(18) . ?
C12A C13A 1.49(2) . ?
C14A O1A 1.400(14) . ?
C14A O2A 1.409(13) . ?
O2A C5B 1.384(13) . ?
C1B C6B 1.385(15) . ?
C1B C2B 1.416(15) . ?
C2B C3B 1.402(16) . ?
C2B C8B 1.494(16) . ?
C3B C4B 1.386(16) . ?
C3B O1B 1.410(13) . ?
C4B C5B 1.409(16) . ?
C4B C7B 1.507(16) . ?
C5B C6B 1.386(15) . ?
C8B C6C 1.511(15) . ?
C8B C9B 1.542(15) . ?
C9B C10B 1.511(17) . ?
C10B C11B 1.510(17) . ?
C11B C12B 1.52(2) . ?
C12B C13* 1.25(7) . ?
C12B C13B 1.51(3) . ?
C13B C13* 1.56(7) . ?
C14B C15' 1.25(5) . ?
C14B O2B 1.391(16) . ?
C14B O1B 1.408(17) . ?
C14B C15B 1.56(2) . ?
C15B O3B 1.243(18) . ?
C15B O4B 1.295(19) . ?
O2B C5C 1.447(14) . ?
C15' O3B' 1.16(7) . ?
C15' O4B' 1.32(8) . ?
C1C C2C 1.395(15) . ?
C1C C6C 1.396(15) . ?
C2C C3C 1.395(15) . ?
C2C C8C 1.528(15) . ?
C3C C4C 1.383(16) . ?
C3C O1C 1.398(13) . ?
C4C C5C 1.369(16) . ?
C4C C7C 1.545(16) . ?
C5C C6C 1.403(15) . ?
C8C C6D 1.522(15) . ?
C8C C9C 1.538(15) . ?
C9C C10C 1.538(17) . ?
C10C C11C 1.53(2) . ?
C11C C12" 1.27(4) . ?
C11C C12C 1.44(3) . ?
C12C C12" 1.54(6) . ?
C12C C13C 1.56(4) . ?
C12" C13" 1.41(8) . ?
C14C O2C 1.402(13) . ?
C14C O1C 1.437(14) . ?
O2C C5D 1.416(13) . ?
C1D C6D 1.380(15) . ?
C1D C2D 1.396(15) . ?
C2D C3D 1.397(15) . ?
C2D C8D 1.529(15) . ?
C3D C4D 1.379(16) . ?
C3D O1D 1.404(13) . ?
C4D C5D 1.409(16) . ?
C4D C7D 1.491(15) . ?
C5D C6D 1.383(15) . ?
C8D C9D 1.534(15) . ?
C9D C10D 1.522(16) . ?
C10D C11D 1.513(16) . ?
C11D C12D 1.490(17) . ?
C12D C13D 1.504(17) . ?
C14D O1D 1.398(15) . ?
C14D O2D 1.435(14) . ?
C1E C6E 1.387(15) . ?
C1E C2E 1.406(15) . ?
C2E C3E 1.396(15) . ?
C2E C8E 1.514(16) . ?
C3E C4E 1.394(16) . ?
C3E O1E 1.412(13) . ?
C4E C5E 1.388(16) . ?
C4E C7E 1.498(16) . ?
C5E O2H 1.405(14) . ?
C5E C6E 1.399(15) . ?
C6E C8H 1.524(15) . ?
C8E C6F 1.514(16) . ?
C8E C9E 1.534(14) . ?
C9E C10E 1.529(16) . ?
C10E C11E 1.510(17) . ?
C11E C12E 1.55(2) . ?
C12E C13E 1.41(3) . ?
C14E O1E 1.415(14) . ?
C14E O2E 1.422(14) . ?
C14E C15E 1.502(17) . ?
C15E O4E 1.217(14) . ?
C15E O3E 1.291(14) . ?
O2E C5F 1.408(13) . ?
C1F C6F 1.391(15) . ?
C1F C2F 1.388(16) . ?
C2F C3F 1.382(16) . ?
C2F C8F 1.526(16) . ?
C3F C4F 1.398(16) . ?
C3F O1F 1.398(14) . ?
C4F C5F 1.380(16) . ?
C4F C7F 1.516(16) . ?
C5F C6F 1.397(15) . ?
C8F C9F 1.528(16) . ?
C8F C6G 1.538(15) . ?
C9F C10F 1.541(17) . ?
C10F C11F 1.501(19) . ?
C11F C12F 1.48(2) . ?
C12F C13F 1.54(2) . ?
C14F O2F 1.427(14) . ?
C14F O1F 1.426(14) . ?
O2F C5G 1.398(14) . ?
C1G C6G 1.371(16) . ?
C1G C2G 1.400(15) . ?
C2G C3G 1.406(17) . ?
C2G C8G 1.535(17) . ?
C3G C4G 1.372(17) . ?
C3G O1G 1.402(13) . ?
C4G C5G 1.411(16) . ?
C4G C7G 1.498(17) . ?
C5G C6G 1.393(17) . ?
C8G C9G 1.511(16) . ?
C8G C6H 1.533(17) . ?
C9G C10G 1.44(2) . ?
C10G C11G 1.462(19) . ?
C11G C12G 1.30(2) . ?
C12G C13G 1.50(2) . ?
C14G O2G 1.403(16) . ?
C14G O1G 1.423(16) . ?
O2G C5H 1.395(15) . ?
C1H C6H 1.394(17) . ?
C1H C2H 1.394(17) . ?
C2H C3H 1.385(16) . ?
C2H C8H 1.526(17) . ?
C3H O1H 1.399(15) . ?
C3H C4H 1.414(18) . ?
C4H C5H 1.388(18) . ?
C4H C7H 1.523(16) . ?
C5H C6H 1.392(16) . ?
C8H C9H 1.528(15) . ?
C9H C10H 1.521(18) . ?
C10H C11H 1.510(18) . ?
C11H C12H 1.51(2) . ?
C12H C13H 1.56(2) . ?
C14H O2H 1.386(16) . ?
C14H O1H 1.437(15) . ?
P1L O3L 1.447(13) . ?
P1L O1L 1.478(14) . ?
P1L O2L 1.509(15) . ?
P1L C3L 1.804(18) . ?
O1L C1L 1.493(17) . ?
O2L C2L 1.39(3) . ?
P1M O1M 1.396(12) . ?
P1M O3M 1.452(12) . ?
P1M O2M 1.575(17) . ?
P1M C3M 1.81(2) . ?
O1M C1M 1.49(2) . ?
O2M C2M 1.43(3) . ?
P1N O3N 1.356(15) . ?
P1N O2N 1.447(19) . ?
P1N O1N 1.448(17) . ?
P1N C3N 1.852(6) . ?
O1N C1N 1.43(2) . ?
O2N C2N 1.24(2) . ?
P1P O3P 1.51(3) . ?
P1P O2P 1.26(3) . ?
P1P O1P 1.48(3) . ?
P1P C3P 1.696(12) . ?
O1P C1P 1.57(4) . ?
O2P C2P 1.621(12) . ?
